data_4073050
loop_
_publ_author_name
'Liu, Xinli'
'Shang, Xiaomin'
'Tang, Tao'
'Hu, Ninghai'
'Pei, Fengkui'
'Cui, Dongmei'
'Chen, Xuesi'
'Jing, Xiabin'

_publ_section_title
;
 Achiral Lanthanide Alkyl Complexes Bearing N,O Multidentate Ligands.
 Synthesis and Catalysis of Highly Heteroselective Ring-Opening
 Polymerization ofrac-Lactide
;
_journal_issue 10
_journal_name_full Organometallics
_journal_page_first 2747
_journal_paper_doi 10.1021/om0700359
_journal_volume 26
_journal_year 2007
_chemical_formula_sum 'C90 H160 N4 O6 Si2 Y2'
_chemical_formula_weight 1628.22
_chemical_name_systematic
; 
 ? 
;
_space_group_IT_number 2
_symmetry_cell_setting triclinic
_symmetry_space_group_name_Hall '-P 1'
_symmetry_space_group_name_H-M 'P -1'
_atom_sites_solution_hydrogens geom
_atom_sites_solution_primary direct
_atom_sites_solution_secondary difmap
_audit_creation_method SHELXL-97
_cell_angle_alpha 78.9650(10)
_cell_angle_beta 80.0250(10)
_cell_angle_gamma 76.9090(10)
_cell_formula_units_Z 1
_cell_length_a 11.5635(10)
_cell_length_b 11.8385(11)
_cell_length_c 18.9809(17)
_cell_measurement_temperature 293(2)
_cell_volume 2461.0(4)
_computing_structure_refinement 'SHELXL-97 (Sheldrick, 1997)'
_computing_structure_solution 'SHELXS-97 (Sheldrick, 1990)'
_diffrn_ambient_temperature 293(2)
_diffrn_measured_fraction_theta_full 0.973
_diffrn_measured_fraction_theta_max 0.973
_diffrn_radiation_monochromator graphite
_diffrn_radiation_source 'fine-focus sealed tube'
_diffrn_radiation_type MoK\a
_diffrn_radiation_wavelength 0.71073
_diffrn_reflns_av_R_equivalents 0.0194
_diffrn_reflns_av_sigmaI/netI 0.0446
_diffrn_reflns_limit_h_max 14
_diffrn_reflns_limit_h_min -14
_diffrn_reflns_limit_k_max 11
_diffrn_reflns_limit_k_min -14
_diffrn_reflns_limit_l_max 23
_diffrn_reflns_limit_l_min -22
_diffrn_reflns_number 14356
_diffrn_reflns_theta_full 26.08
_diffrn_reflns_theta_max 26.08
_diffrn_reflns_theta_min 1.79
_exptl_absorpt_coefficient_mu 1.245
_exptl_absorpt_correction_type none
_exptl_crystal_density_diffrn 1.099
_exptl_crystal_density_method 'not measured'
_exptl_crystal_F_000 882
_exptl_crystal_size_max 0.403
_exptl_crystal_size_mid 0.268
_exptl_crystal_size_min 0.174
_refine_diff_density_max 0.422
_refine_diff_density_min -0.313
_refine_diff_density_rms 0.057
_refine_ls_extinction_method none
_refine_ls_goodness_of_fit_ref 1.017
_refine_ls_hydrogen_treatment constr
_refine_ls_matrix_type full
_refine_ls_number_parameters 518
_refine_ls_number_reflns 9493
_refine_ls_number_restraints 0
_refine_ls_restrained_S_all 1.017
_refine_ls_R_factor_all 0.0577
_refine_ls_R_factor_gt 0.0422
_refine_ls_shift/su_max 0.001
_refine_ls_shift/su_mean 0.000
_refine_ls_structure_factor_coef Fsqd
_refine_ls_weighting_details 'calc w=1/[\s^2^(Fo^2^)+(0.0586P)^2^+0.5181P] where P=(Fo^2^+2Fc^2^)/3'
_refine_ls_weighting_scheme calc
_refine_ls_wR_factor_gt 0.0996
_refine_ls_wR_factor_ref 0.1069
_reflns_number_gt 7685
_reflns_number_total 9493
_reflns_threshold_expression >2sigma(I)
_cod_data_source_file om0700359si20070311_045755.cif
_cod_data_source_block q178
_cod_depositor_comments
;
The following automatic conversions were performed:

'_symmetry_cell_setting' value 'Triclinic' changed to 'triclinic'
according to /home/saulius/struct/CIF-dictionaries/cif_core.dic
dictionary named 'cif_core.dic' version 2.4.1 from 2010-06-29.

Automatic conversion script
Id: cif_fix_values 1715 2011-07-08 13:25:40Z adriana 
;
_cod_original_sg_symbol_H-M p-1
_cod_database_code 4073050

loop_
_symmetry_equiv_pos_as_xyz
'x, y, z'
'-x, -y, -z'

loop_
_atom_site_label
_atom_site_type_symbol
_atom_site_fract_x
_atom_site_fract_y
_atom_site_fract_z
_atom_site_U_iso_or_equiv
_atom_site_adp_type
_atom_site_occupancy
_atom_site_symmetry_multiplicity
_atom_site_calc_flag
_atom_site_refinement_flags
_atom_site_disorder_assembly
_atom_site_disorder_group
Y Y 0.476504(19) 0.46740(2) 0.261085(12) 0.02650(8) Uani 1 1 d . . .
Si Si 0.78602(7) 0.44516(9) 0.30950(5) 0.0510(2) Uani 1 1 d . . .
N1 N 0.25887(17) 0.48902(16) 0.23843(10) 0.0268(4) Uani 1 1 d . . .
N2 N 0.36019(18) 0.34345(18) 0.36458(11) 0.0346(5) Uani 1 1 d . . .
O1 O 0.39539(14) 0.63634(14) 0.28988(9) 0.0322(4) Uani 1 1 d . . .
O2 O 0.49959(14) 0.33812(14) 0.19196(9) 0.0331(4) Uani 1 1 d . . .
O3 O 0.55277(17) 0.57854(15) 0.15122(9) 0.0419(5) Uani 1 1 d . . .
C1 C 0.2023(2) 0.6169(2) 0.22582(13) 0.0321(5) Uani 1 1 d . . .
H1A H 0.1241 0.6243 0.2113 0.038 Uiso 1 1 calc R . .
H1B H 0.2506 0.6554 0.1855 0.038 Uiso 1 1 calc R . .
C2 C 0.2659(2) 0.4461(2) 0.16805(13) 0.0300(5) Uani 1 1 d . . .
H2A H 0.3154 0.4900 0.1314 0.036 Uiso 1 1 calc R . .
H2B H 0.1860 0.4653 0.1542 0.036 Uiso 1 1 calc R . .
C3 C 0.6408(2) 0.4023(2) 0.33261(15) 0.0402(6) Uani 1 1 d . . .
H3A H 0.6088 0.4231 0.3802 0.048 Uiso 1 1 calc R . .
H3B H 0.6575 0.3172 0.3389 0.048 Uiso 1 1 calc R . .
C4 C 0.1847(2) 0.4257(2) 0.29728(13) 0.0324(6) Uani 1 1 d . . .
H4A H 0.1234 0.4030 0.2771 0.039 Uiso 1 1 calc R . .
H4B H 0.1448 0.4779 0.3316 0.039 Uiso 1 1 calc R . .
C5 C 0.2582(2) 0.3174(2) 0.33652(14) 0.0357(6) Uani 1 1 d . . .
H5A H 0.2069 0.2822 0.3767 0.043 Uiso 1 1 calc R . .
H5B H 0.2892 0.2607 0.3037 0.043 Uiso 1 1 calc R . .
C6 C 0.3163(3) 0.4129(3) 0.42412(14) 0.0431(7) Uani 1 1 d . . .
H6A H 0.2681 0.3711 0.4619 0.065 Uiso 1 1 calc R . .
H6B H 0.2690 0.4873 0.4061 0.065 Uiso 1 1 calc R . .
H6C H 0.3833 0.4257 0.4430 0.065 Uiso 1 1 calc R . .
C7 C 0.4329(3) 0.2304(3) 0.39365(16) 0.0498(7) Uani 1 1 d . . .
H7A H 0.4994 0.2444 0.4124 0.075 Uiso 1 1 calc R . .
H7B H 0.4621 0.1838 0.3557 0.075 Uiso 1 1 calc R . .
H7C H 0.3845 0.1894 0.4318 0.075 Uiso 1 1 calc R . .
C8 C 0.1863(2) 0.6822(2) 0.28878(13) 0.0300(5) Uani 1 1 d . . .
C9 C 0.0719(2) 0.7371(2) 0.31619(14) 0.0322(5) Uani 1 1 d . . .
H9 H 0.0057 0.7256 0.2988 0.039 Uiso 1 1 calc R . .
C10 C 0.0546(2) 0.8082(2) 0.36855(13) 0.0326(5) Uani 1 1 d . . .
C11 C 0.1566(2) 0.8236(2) 0.39243(13) 0.0330(6) Uani 1 1 d . . .
H11 H 0.1462 0.8720 0.4272 0.040 Uiso 1 1 calc R . .
C12 C 0.2734(2) 0.7710(2) 0.36740(13) 0.0312(5) Uani 1 1 d . . .
C13 C 0.2879(2) 0.6956(2) 0.31525(13) 0.0294(5) Uani 1 1 d . . .
C14 C -0.0705(2) 0.8718(2) 0.39970(15) 0.0399(6) Uani 1 1 d . . .
C15 C -0.0851(3) 0.8448(3) 0.48240(17) 0.0618(9) Uani 1 1 d . . .
H15A H -0.1636 0.8825 0.5017 0.093 Uiso 1 1 calc R . .
H15B H -0.0257 0.8735 0.4998 0.093 Uiso 1 1 calc R . .
H15C H -0.0751 0.7615 0.4977 0.093 Uiso 1 1 calc R . .
C16 C -0.1710(3) 0.8340(3) 0.3736(2) 0.0624(9) Uani 1 1 d . . .
H16A H -0.1647 0.7508 0.3876 0.094 Uiso 1 1 calc R . .
H16B H -0.1647 0.8535 0.3218 0.094 Uiso 1 1 calc R . .
H16C H -0.2470 0.8740 0.3949 0.094 Uiso 1 1 calc R . .
C17 C -0.0814(3) 1.0050(3) 0.3752(2) 0.0602(9) Uani 1 1 d . . .
H17A H -0.1593 1.0451 0.3937 0.090 Uiso 1 1 calc R . .
H17B H -0.0704 1.0218 0.3232 0.090 Uiso 1 1 calc R . .
H17C H -0.0211 1.0312 0.3934 0.090 Uiso 1 1 calc R . .
C18 C 0.3823(2) 0.7965(2) 0.39353(14) 0.0364(6) Uani 1 1 d . . .
C19 C 0.3467(3) 0.8835(3) 0.44752(17) 0.0529(8) Uani 1 1 d . . .
H19A H 0.4175 0.8970 0.4617 0.079 Uiso 1 1 calc R . .
H19B H 0.2979 0.8516 0.4895 0.079 Uiso 1 1 calc R . .
H19C H 0.3023 0.9563 0.4252 0.079 Uiso 1 1 calc R . .
C20 C 0.4617(2) 0.8507(3) 0.32818(15) 0.0457(7) Uani 1 1 d . . .
H20A H 0.4165 0.9227 0.3054 0.069 Uiso 1 1 calc R . .
H20B H 0.4884 0.7968 0.2940 0.069 Uiso 1 1 calc R . .
H20C H 0.5299 0.8665 0.3442 0.069 Uiso 1 1 calc R . .
C21 C 0.4554(3) 0.6828(2) 0.43130(16) 0.0467(7) Uani 1 1 d . . .
H21A H 0.5247 0.6997 0.4455 0.070 Uiso 1 1 calc R . .
H21B H 0.4804 0.6266 0.3986 0.070 Uiso 1 1 calc R . .
H21C H 0.4068 0.6512 0.4735 0.070 Uiso 1 1 calc R . .
C22 C 0.3143(2) 0.3173(2) 0.16615(12) 0.0281(5) Uani 1 1 d . . .
C23 C 0.2411(2) 0.2479(2) 0.15229(12) 0.0297(5) Uani 1 1 d . . .
H23 H 0.1609 0.2806 0.1483 0.036 Uiso 1 1 calc R . .
C24 C 0.2845(2) 0.1308(2) 0.14427(13) 0.0311(5) Uani 1 1 d . A .
C25 C 0.4068(2) 0.0877(2) 0.14827(14) 0.0337(6) Uani 1 1 d . . .
H25 H 0.4382 0.0104 0.1415 0.040 Uiso 1 1 calc R . .
C26 C 0.4846(2) 0.1530(2) 0.16176(13) 0.0321(5) Uani 1 1 d . . .
C27 C 0.4356(2) 0.2699(2) 0.17329(13) 0.0290(5) Uani 1 1 d . . .
C28 C 0.2039(2) 0.0524(2) 0.13095(14) 0.0365(6) Uani 1 1 d . . .
C29 C 0.2152(4) -0.0595(4) 0.1835(3) 0.0503(11) Uani 0.65 1 d P A 1
H29A H 0.1680 -0.1089 0.1721 0.075 Uiso 0.65 1 calc PR A 1
H29B H 0.1871 -0.0425 0.2317 0.075 Uiso 0.65 1 calc PR A 1
H29C H 0.2976 -0.0991 0.1806 0.075 Uiso 0.65 1 calc PR A 1
C30 C 0.0709(4) 0.1128(4) 0.1351(3) 0.0525(12) Uani 0.65 1 d P A 1
H30A H 0.0615 0.1813 0.0986 0.079 Uiso 0.65 1 calc PR A 1
H30B H 0.0433 0.1354 0.1821 0.079 Uiso 0.65 1 calc PR A 1
H30C H 0.0248 0.0594 0.1273 0.079 Uiso 0.65 1 calc PR A 1
C31 C 0.2434(5) 0.0256(5) 0.0516(3) 0.0592(13) Uani 0.65 1 d P A 1
H31A H 0.1922 -0.0206 0.0410 0.089 Uiso 0.65 1 calc PR A 1
H31B H 0.3248 -0.0170 0.0470 0.089 Uiso 0.65 1 calc PR A 1
H31C H 0.2375 0.0981 0.0183 0.089 Uiso 0.65 1 calc PR A 1
C32 C 0.6195(2) 0.1019(2) 0.16232(16) 0.0392(6) Uani 1 1 d . . .
C33 C 0.6578(3) 0.1004(3) 0.23603(18) 0.0517(8) Uani 1 1 d . . .
H33A H 0.7422 0.0689 0.2345 0.077 Uiso 1 1 calc R . .
H33B H 0.6144 0.0523 0.2730 0.077 Uiso 1 1 calc R . .
H33C H 0.6407 0.1790 0.2468 0.077 Uiso 1 1 calc R . .
C34 C 0.6916(3) 0.1758(2) 0.10271(18) 0.0526(8) Uani 1 1 d . . .
H34A H 0.6774 0.2545 0.1130 0.079 Uiso 1 1 calc R . .
H34B H 0.6668 0.1774 0.0567 0.079 Uiso 1 1 calc R . .
H34C H 0.7755 0.1418 0.1012 0.079 Uiso 1 1 calc R . .
C35 C 0.6537(3) -0.0252(2) 0.14686(19) 0.0519(8) Uani 1 1 d . . .
H35A H 0.6321 -0.0277 0.1006 0.078 Uiso 1 1 calc R . .
H35B H 0.6118 -0.0743 0.1840 0.078 Uiso 1 1 calc R . .
H35C H 0.7385 -0.0529 0.1463 0.078 Uiso 1 1 calc R . .
C36 C 0.6138(4) 0.5326(3) 0.08676(17) 0.0670(10) Uani 1 1 d . . .
H36A H 0.5845 0.4645 0.0816 0.080 Uiso 1 1 calc R . .
H36B H 0.6994 0.5100 0.0886 0.080 Uiso 1 1 calc R . .
C37 C 0.5876(5) 0.6287(4) 0.0259(2) 0.1051(17) Uani 1 1 d . . .
H37A H 0.6575 0.6310 -0.0105 0.126 Uiso 1 1 calc R . .
H37B H 0.5220 0.6189 0.0035 0.126 Uiso 1 1 calc R . .
C38 C 0.5552(7) 0.7350(4) 0.0582(2) 0.142(3) Uani 1 1 d . . .
H38A H 0.6193 0.7787 0.0448 0.171 Uiso 1 1 calc R . .
H38B H 0.4834 0.7843 0.0408 0.171 Uiso 1 1 calc R . .
C39 C 0.5350(4) 0.7044(3) 0.13316(19) 0.0743(12) Uani 1 1 d . . .
H39A H 0.4537 0.7397 0.1514 0.089 Uiso 1 1 calc R . .
H39B H 0.5899 0.7332 0.1553 0.089 Uiso 1 1 calc R . .
C40 C 0.7721(4) 0.6048(4) 0.2680(3) 0.0977(15) Uani 1 1 d . . .
H40A H 0.7423 0.6174 0.2224 0.147 Uiso 1 1 calc R . .
H40B H 0.8493 0.6257 0.2605 0.147 Uiso 1 1 calc R . .
H40C H 0.7176 0.6524 0.3000 0.147 Uiso 1 1 calc R . .
C42 C 0.8797(3) 0.3600(4) 0.2398(2) 0.0854(13) Uani 1 1 d . . .
H42A H 0.9028 0.2794 0.2613 0.128 Uiso 1 1 calc R . .
H42B H 0.9501 0.3921 0.2211 0.128 Uiso 1 1 calc R . .
H42C H 0.8345 0.3645 0.2011 0.128 Uiso 1 1 calc R . .
C50 C 0.0443(7) 0.7232(8) 0.0538(4) 0.208(5) Uani 1 1 d . . .
H50A H 0.1224 0.6868 0.0666 0.312 Uiso 1 1 calc R . .
H50B H 0.0015 0.7709 0.0893 0.312 Uiso 1 1 calc R . .
H50C H 0.0521 0.7713 0.0071 0.312 Uiso 1 1 calc R . .
C51 C -0.0235(6) 0.6296(9) 0.0513(4) 0.195(4) Uani 1 1 d . . .
H51A H -0.0371 0.5862 0.0998 0.234 Uiso 1 1 calc R . .
H51B H -0.1012 0.6675 0.0368 0.234 Uiso 1 1 calc R . .
C52 C 0.0366(6) 0.5467(8) 0.0022(4) 0.176(5) Uani 1 1 d . . .
H52A H 0.1129 0.5063 0.0179 0.211 Uiso 1 1 calc R . .
H52B H 0.0531 0.5903 -0.0459 0.211 Uiso 1 1 calc R . .
C290 C 0.2721(8) -0.0749(7) 0.1224(6) 0.058(2) Uani 0.35 1 d P A 2
H29D H 0.2174 -0.1192 0.1137 0.087 Uiso 0.35 1 calc PR A 2
H29E H 0.3058 -0.1119 0.1659 0.087 Uiso 0.35 1 calc PR A 2
H29F H 0.3352 -0.0721 0.0823 0.087 Uiso 0.35 1 calc PR A 2
C300 C 0.1137(9) 0.0364(9) 0.2022(6) 0.067(3) Uani 0.35 1 d P A 2
H30D H 0.0669 0.1116 0.2110 0.100 Uiso 0.35 1 calc PR A 2
H30E H 0.1573 0.0009 0.2422 0.100 Uiso 0.35 1 calc PR A 2
H30F H 0.0615 -0.0133 0.1971 0.100 Uiso 0.35 1 calc PR A 2
C310 C 0.1407(10) 0.1044(9) 0.0695(6) 0.066(3) Uani 0.35 1 d P A 2
H31D H 0.0878 0.0553 0.0646 0.099 Uiso 0.35 1 calc PR A 2
H31E H 0.1974 0.1116 0.0263 0.099 Uiso 0.35 1 calc PR A 2
H31F H 0.0949 0.1807 0.0767 0.099 Uiso 0.35 1 calc PR A 2
C41 C 0.8686(3) 0.4248(6) 0.3893(2) 0.123(2) Uani 1 1 d . . .
H41A H 0.8139 0.4517 0.4296 0.184 Uiso 1 1 calc R . .
H41B H 0.9311 0.4693 0.3770 0.184 Uiso 1 1 calc R . .
H41C H 0.9029 0.3431 0.4020 0.184 Uiso 1 1 calc R . .

loop_
_atom_site_aniso_label
_atom_site_aniso_U_11
_atom_site_aniso_U_22
_atom_site_aniso_U_33
_atom_site_aniso_U_23
_atom_site_aniso_U_13
_atom_site_aniso_U_12
Y 0.02385(12) 0.02866(13) 0.02649(13) -0.00414(9) -0.00113(8) -0.00615(9)
Si 0.0275(4) 0.0806(6) 0.0508(5) -0.0238(5) -0.0038(4) -0.0125(4)
N1 0.0299(10) 0.0261(10) 0.0238(10) -0.0055(8) -0.0027(8) -0.0039(8)
N2 0.0342(11) 0.0409(12) 0.0277(11) 0.0036(9) -0.0053(9) -0.0122(10)
O1 0.0268(8) 0.0376(10) 0.0339(10) -0.0142(8) -0.0005(7) -0.0052(7)
O2 0.0307(9) 0.0284(9) 0.0410(10) -0.0096(8) -0.0024(7) -0.0059(7)
O3 0.0610(12) 0.0305(10) 0.0311(10) -0.0065(8) 0.0094(9) -0.0133(9)
C1 0.0329(13) 0.0316(13) 0.0318(14) -0.0089(11) -0.0082(11) -0.0006(11)
C2 0.0338(13) 0.0302(13) 0.0263(13) -0.0061(10) -0.0074(10) -0.0035(10)
C3 0.0323(14) 0.0461(16) 0.0419(16) -0.0060(13) -0.0085(12) -0.0053(12)
C4 0.0257(12) 0.0416(14) 0.0330(14) -0.0092(11) -0.0012(10) -0.0125(11)
C5 0.0375(14) 0.0420(15) 0.0284(14) -0.0016(11) 0.0008(11) -0.0171(12)
C6 0.0488(16) 0.0544(17) 0.0301(14) -0.0040(12) -0.0038(12) -0.0220(14)
C7 0.0496(17) 0.0503(18) 0.0449(18) 0.0126(14) -0.0098(14) -0.0149(14)
C8 0.0302(12) 0.0287(13) 0.0308(13) -0.0071(10) -0.0039(10) -0.0032(10)
C9 0.0279(12) 0.0326(13) 0.0364(14) -0.0073(11) -0.0051(11) -0.0045(10)
C10 0.0310(13) 0.0333(13) 0.0313(14) -0.0070(11) 0.0003(10) -0.0040(11)
C11 0.0364(14) 0.0343(14) 0.0284(13) -0.0102(11) -0.0016(11) -0.0051(11)
C12 0.0343(13) 0.0336(13) 0.0260(13) -0.0066(10) -0.0023(10) -0.0071(11)
C13 0.0293(12) 0.0311(13) 0.0255(13) -0.0057(10) -0.0004(10) -0.0027(10)
C14 0.0314(14) 0.0440(16) 0.0422(16) -0.0155(13) 0.0027(12) -0.0019(12)
C15 0.0453(18) 0.085(2) 0.0467(19) -0.0173(17) 0.0115(15) -0.0034(17)
C16 0.0316(15) 0.073(2) 0.086(3) -0.038(2) -0.0001(16) -0.0023(15)
C17 0.0476(18) 0.0498(19) 0.076(2) -0.0182(17) -0.0008(16) 0.0066(15)
C18 0.0342(14) 0.0443(15) 0.0347(15) -0.0159(12) -0.0063(11) -0.0068(12)
C19 0.0483(17) 0.064(2) 0.057(2) -0.0330(16) -0.0119(15) -0.0099(15)
C20 0.0434(16) 0.0528(18) 0.0472(18) -0.0124(14) -0.0057(13) -0.0192(14)
C21 0.0472(16) 0.0522(18) 0.0446(17) -0.0119(14) -0.0170(13) -0.0059(14)
C22 0.0359(13) 0.0273(12) 0.0204(12) -0.0053(9) -0.0014(10) -0.0057(10)
C23 0.0323(13) 0.0304(13) 0.0247(13) -0.0036(10) -0.0041(10) -0.0030(10)
C24 0.0393(14) 0.0295(13) 0.0247(13) -0.0030(10) -0.0021(10) -0.0102(11)
C25 0.0407(14) 0.0245(12) 0.0347(14) -0.0042(10) -0.0021(11) -0.0068(11)
C26 0.0341(13) 0.0279(13) 0.0316(14) -0.0030(10) -0.0001(11) -0.0056(11)
C27 0.0324(13) 0.0283(12) 0.0247(12) -0.0031(10) 0.0005(10) -0.0069(10)
C28 0.0410(15) 0.0317(14) 0.0388(15) -0.0086(11) -0.0064(12) -0.0083(11)
C29 0.052(3) 0.036(2) 0.064(3) 0.002(2) -0.017(2) -0.014(2)
C30 0.045(3) 0.045(3) 0.076(4) -0.019(3) -0.016(3) -0.012(2)
C31 0.069(3) 0.067(3) 0.055(3) -0.026(3) -0.008(3) -0.028(3)
C32 0.0336(14) 0.0303(14) 0.0527(17) -0.0089(12) -0.0042(12) -0.0036(11)
C33 0.0432(16) 0.0422(16) 0.070(2) -0.0097(15) -0.0205(15) 0.0012(13)
C34 0.0389(16) 0.0403(16) 0.072(2) -0.0115(15) 0.0091(15) -0.0045(13)
C35 0.0403(16) 0.0370(16) 0.075(2) -0.0167(15) -0.0016(15) 0.0012(13)
C36 0.099(3) 0.0475(19) 0.0424(19) -0.0125(15) 0.0318(18) -0.0174(18)
C37 0.206(6) 0.078(3) 0.035(2) -0.0015(19) -0.004(3) -0.050(3)
C38 0.309(9) 0.049(2) 0.048(3) 0.005(2) -0.005(4) -0.019(4)
C39 0.122(3) 0.0375(18) 0.054(2) -0.0032(15) 0.022(2) -0.0257(19)
C40 0.081(3) 0.092(3) 0.137(4) -0.040(3) 0.009(3) -0.051(3)
C42 0.054(2) 0.116(3) 0.088(3) -0.048(3) 0.010(2) -0.009(2)
C50 0.159(6) 0.309(12) 0.144(6) 0.131(7) -0.083(5) -0.112(8)
C51 0.104(5) 0.282(11) 0.117(6) 0.096(6) 0.004(4) 0.010(6)
C52 0.100(6) 0.270(13) 0.075(4) 0.061(6) 0.013(4) 0.039(6)
C290 0.051(5) 0.039(5) 0.092(8) -0.026(5) -0.016(5) -0.009(4)
C300 0.058(6) 0.068(7) 0.080(7) -0.015(6) 0.010(5) -0.038(5)
C310 0.080(7) 0.055(6) 0.079(8) -0.003(5) -0.041(6) -0.029(6)
C41 0.046(2) 0.266(7) 0.072(3) -0.036(4) -0.014(2) -0.053(3)

loop_
_atom_type_symbol
_atom_type_description
_atom_type_scat_dispersion_real
_atom_type_scat_dispersion_imag
_atom_type_scat_source
C C 0.0033 0.0016 'International Tables Vol C Tables 4.2.6.8 and 6.1.1.4'
H H 0.0000 0.0000 'International Tables Vol C Tables 4.2.6.8 and 6.1.1.4'
N N 0.0061 0.0033 'International Tables Vol C Tables 4.2.6.8 and 6.1.1.4'
O O 0.0106 0.0060 'International Tables Vol C Tables 4.2.6.8 and 6.1.1.4'
Si Si 0.0817 0.0704 'International Tables Vol C Tables 4.2.6.8 and 6.1.1.4'
Y Y -2.7962 3.5667 'International Tables Vol C Tables 4.2.6.8 and 6.1.1.4'

loop_
_geom_angle_atom_site_label_1
_geom_angle_atom_site_label_2
_geom_angle_atom_site_label_3
_geom_angle
_geom_angle_site_symmetry_1
_geom_angle_site_symmetry_3
O1 Y O2 150.94(7) . .
O1 Y O3 83.86(6) . .
O2 Y O3 81.96(6) . .
O1 Y C3 102.92(8) . .
O2 Y C3 105.32(8) . .
O3 Y C3 105.92(8) . .
O1 Y N1 78.08(6) . .
O2 Y N1 79.54(6) . .
O3 Y N1 99.86(6) . .
C3 Y N1 154.17(8) . .
O1 Y N2 97.74(7) . .
O2 Y N2 91.28(7) . .
O3 Y N2 168.00(6) . .
C3 Y N2 85.38(8) . .
N1 Y N2 69.03(6) . .
C3 Si C42 109.26(16) . .
C3 Si C41 113.64(17) . .
C42 Si C41 109.6(2) . .
C3 Si C40 111.93(16) . .
C42 Si C40 106.2(2) . .
C41 Si C40 106.0(2) . .
C4 N1 C1 109.98(18) . .
C4 N1 C2 111.10(18) . .
C1 N1 C2 105.87(17) . .
C4 N1 Y 114.18(14) . .
C1 N1 Y 108.97(13) . .
C2 N1 Y 106.34(13) . .
C7 N2 C6 108.2(2) . .
C7 N2 C5 107.5(2) . .
C6 N2 C5 110.7(2) . .
C7 N2 Y 113.90(16) . .
C6 N2 Y 107.82(15) . .
C5 N2 Y 108.70(14) . .
C13 O1 Y 139.62(15) . .
C27 O2 Y 139.02(14) . .
C39 O3 C36 106.4(2) . .
C39 O3 Y 127.09(16) . .
C36 O3 Y 126.16(16) . .
N1 C1 C8 116.6(2) . .
N1 C1 H1A 108.1 . .
C8 C1 H1A 108.1 . .
N1 C1 H1B 108.1 . .
C8 C1 H1B 108.1 . .
H1A C1 H1B 107.3 . .
N1 C2 C22 117.38(19) . .
N1 C2 H2A 108.0 . .
C22 C2 H2A 108.0 . .
N1 C2 H2B 108.0 . .
C22 C2 H2B 108.0 . .
H2A C2 H2B 107.2 . .
Si C3 Y 125.70(14) . .
Si C3 H3A 105.9 . .
Y C3 H3A 105.9 . .
Si C3 H3B 105.9 . .
Y C3 H3B 105.9 . .
H3A C3 H3B 106.2 . .
N1 C4 C5 112.12(19) . .
N1 C4 H4A 109.2 . .
C5 C4 H4A 109.2 . .
N1 C4 H4B 109.2 . .
C5 C4 H4B 109.2 . .
H4A C4 H4B 107.9 . .
N2 C5 C4 112.6(2) . .
N2 C5 H5A 109.1 . .
C4 C5 H5A 109.1 . .
N2 C5 H5B 109.1 . .
C4 C5 H5B 109.1 . .
H5A C5 H5B 107.8 . .
N2 C6 H6A 109.5 . .
N2 C6 H6B 109.5 . .
H6A C6 H6B 109.5 . .
N2 C6 H6C 109.5 . .
H6A C6 H6C 109.5 . .
H6B C6 H6C 109.5 . .
N2 C7 H7A 109.5 . .
N2 C7 H7B 109.5 . .
H7A C7 H7B 109.5 . .
N2 C7 H7C 109.5 . .
H7A C7 H7C 109.5 . .
H7B C7 H7C 109.5 . .
C9 C8 C13 120.5(2) . .
C9 C8 C1 119.8(2) . .
C13 C8 C1 119.5(2) . .
C10 C9 C8 121.6(2) . .
C10 C9 H9 119.2 . .
C8 C9 H9 119.2 . .
C9 C10 C11 117.1(2) . .
C9 C10 C14 123.3(2) . .
C11 C10 C14 119.6(2) . .
C10 C11 C12 124.1(2) . .
C10 C11 H11 117.9 . .
C12 C11 H11 117.9 . .
C11 C12 C13 117.3(2) . .
C11 C12 C18 121.3(2) . .
C13 C12 C18 121.3(2) . .
O1 C13 C8 118.3(2) . .
O1 C13 C12 122.5(2) . .
C8 C13 C12 119.3(2) . .
C16 C14 C15 108.6(3) . .
C16 C14 C17 108.3(3) . .
C15 C14 C17 109.4(2) . .
C16 C14 C10 112.0(2) . .
C15 C14 C10 109.5(2) . .
C17 C14 C10 109.0(2) . .
C14 C15 H15A 109.5 . .
C14 C15 H15B 109.5 . .
H15A C15 H15B 109.5 . .
C14 C15 H15C 109.5 . .
H15A C15 H15C 109.5 . .
H15B C15 H15C 109.5 . .
C14 C16 H16A 109.5 . .
C14 C16 H16B 109.5 . .
H16A C16 H16B 109.5 . .
C14 C16 H16C 109.5 . .
H16A C16 H16C 109.5 . .
H16B C16 H16C 109.5 . .
C14 C17 H17A 109.5 . .
C14 C17 H17B 109.5 . .
H17A C17 H17B 109.5 . .
C14 C17 H17C 109.5 . .
H17A C17 H17C 109.5 . .
H17B C17 H17C 109.5 . .
C19 C18 C20 107.3(2) . .
C19 C18 C21 107.3(2) . .
C20 C18 C21 109.6(2) . .
C19 C18 C12 112.7(2) . .
C20 C18 C12 109.2(2) . .
C21 C18 C12 110.6(2) . .
C18 C19 H19A 109.5 . .
C18 C19 H19B 109.5 . .
H19A C19 H19B 109.5 . .
C18 C19 H19C 109.5 . .
H19A C19 H19C 109.5 . .
H19B C19 H19C 109.5 . .
C18 C20 H20A 109.5 . .
C18 C20 H20B 109.5 . .
H20A C20 H20B 109.5 . .
C18 C20 H20C 109.5 . .
H20A C20 H20C 109.5 . .
H20B C20 H20C 109.5 . .
C18 C21 H21A 109.5 . .
C18 C21 H21B 109.5 . .
H21A C21 H21B 109.5 . .
C18 C21 H21C 109.5 . .
H21A C21 H21C 109.5 . .
H21B C21 H21C 109.5 . .
C23 C22 C27 120.5(2) . .
C23 C22 C2 119.7(2) . .
C27 C22 C2 119.6(2) . .
C24 C23 C22 121.7(2) . .
C24 C23 H23 119.1 . .
C22 C23 H23 119.1 . .
C23 C24 C25 116.5(2) . .
C23 C24 C28 122.2(2) . .
C25 C24 C28 121.3(2) . .
C26 C25 C24 124.4(2) . .
C26 C25 H25 117.8 . .
C24 C25 H25 117.8 . .
C25 C26 C27 117.4(2) . .
C25 C26 C32 121.8(2) . .
C27 C26 C32 120.7(2) . .
O2 C27 C22 117.9(2) . .
O2 C27 C26 122.8(2) . .
C22 C27 C26 119.4(2) . .
C310 C28 C29 136.9(4) . .
C310 C28 C24 111.9(4) . .
C29 C28 C24 111.2(3) . .
C310 C28 C30 54.6(5) . .
C29 C28 C30 108.6(3) . .
C24 C28 C30 113.2(2) . .
C310 C28 C290 110.1(6) . .
C29 C28 C290 48.5(4) . .
C24 C28 C290 113.4(4) . .
C30 C28 C290 133.2(4) . .
C310 C28 C31 53.9(5) . .
C29 C28 C31 110.1(3) . .
C24 C28 C31 107.6(3) . .
C30 C28 C31 106.1(3) . .
C290 C28 C31 63.4(5) . .
C310 C28 C300 110.8(7) . .
C29 C28 C300 57.9(5) . .
C24 C28 C300 106.0(4) . .
C30 C28 C300 57.9(5) . .
C290 C28 C300 104.3(6) . .
C31 C28 C300 146.4(4) . .
C28 C29 H29A 109.5 . .
C28 C29 H29B 109.5 . .
C28 C29 H29C 109.5 . .
C28 C30 H30A 109.5 . .
C28 C30 H30B 109.5 . .
C28 C30 H30C 109.5 . .
C28 C31 H31A 109.5 . .
C28 C31 H31B 109.5 . .
C28 C31 H31C 109.5 . .
C33 C32 C35 107.0(2) . .
C33 C32 C34 109.6(2) . .
C35 C32 C34 107.3(2) . .
C33 C32 C26 111.5(2) . .
C35 C32 C26 112.0(2) . .
C34 C32 C26 109.3(2) . .
C32 C33 H33A 109.5 . .
C32 C33 H33B 109.5 . .
H33A C33 H33B 109.5 . .
C32 C33 H33C 109.5 . .
H33A C33 H33C 109.5 . .
H33B C33 H33C 109.5 . .
C32 C34 H34A 109.5 . .
C32 C34 H34B 109.5 . .
H34A C34 H34B 109.5 . .
C32 C34 H34C 109.5 . .
H34A C34 H34C 109.5 . .
H34B C34 H34C 109.5 . .
C32 C35 H35A 109.5 . .
C32 C35 H35B 109.5 . .
H35A C35 H35B 109.5 . .
C32 C35 H35C 109.5 . .
H35A C35 H35C 109.5 . .
H35B C35 H35C 109.5 . .
O3 C36 C37 105.7(3) . .
O3 C36 H36A 110.6 . .
C37 C36 H36A 110.6 . .
O3 C36 H36B 110.6 . .
C37 C36 H36B 110.6 . .
H36A C36 H36B 108.7 . .
C38 C37 C36 105.0(3) . .
C38 C37 H37A 110.8 . .
C36 C37 H37A 110.8 . .
C38 C37 H37B 110.8 . .
C36 C37 H37B 110.8 . .
H37A C37 H37B 108.8 . .
C39 C38 C37 108.8(3) . .
C39 C38 H38A 109.9 . .
C37 C38 H38A 109.9 . .
C39 C38 H38B 109.9 . .
C37 C38 H38B 109.9 . .
H38A C38 H38B 108.3 . .
C38 C39 O3 108.9(3) . .
C38 C39 H39A 109.9 . .
O3 C39 H39A 109.9 . .
C38 C39 H39B 109.9 . .
O3 C39 H39B 109.9 . .
H39A C39 H39B 108.3 . .
Si C40 H40A 109.5 . .
Si C40 H40B 109.5 . .
H40A C40 H40B 109.5 . .
Si C40 H40C 109.5 . .
H40A C40 H40C 109.5 . .
H40B C40 H40C 109.5 . .
Si C42 H42A 109.5 . .
Si C42 H42B 109.5 . .
H42A C42 H42B 109.5 . .
Si C42 H42C 109.5 . .
H42A C42 H42C 109.5 . .
H42B C42 H42C 109.5 . .
C51 C50 H50A 109.5 . .
C51 C50 H50B 109.5 . .
H50A C50 H50B 109.5 . .
C51 C50 H50C 109.5 . .
H50A C50 H50C 109.5 . .
H50B C50 H50C 109.5 . .
C52 C51 C50 114.6(6) . .
C52 C51 H51A 108.6 . .
C50 C51 H51A 108.6 . .
C52 C51 H51B 108.6 . .
C50 C51 H51B 108.6 . .
H51A C51 H51B 107.6 . .
C51 C52 C52 114.1(8) . 2_565
C51 C52 H52A 108.7 . .
C52 C52 H52A 108.7 2_565 .
C51 C52 H52B 108.7 . .
C52 C52 H52B 108.7 2_565 .
H52A C52 H52B 107.6 . .
C28 C290 H29D 109.5 . .
C28 C290 H29E 109.5 . .
H29D C290 H29E 109.5 . .
C28 C290 H29F 109.5 . .
H29D C290 H29F 109.5 . .
H29E C290 H29F 109.5 . .
C28 C300 H30D 109.5 . .
C28 C300 H30E 109.5 . .
H30D C300 H30E 109.5 . .
C28 C300 H30F 109.5 . .
H30D C300 H30F 109.5 . .
H30E C300 H30F 109.5 . .
C28 C310 H31D 109.5 . .
C28 C310 H31E 109.5 . .
H31D C310 H31E 109.5 . .
C28 C310 H31F 109.5 . .
H31D C310 H31F 109.5 . .
H31E C310 H31F 109.5 . .
Si C41 H41A 109.5 . .
Si C41 H41B 109.5 . .
H41A C41 H41B 109.5 . .
Si C41 H41C 109.5 . .
H41A C41 H41C 109.5 . .
H41B C41 H41C 109.5 . .

loop_
_geom_bond_atom_site_label_1
_geom_bond_atom_site_label_2
_geom_bond_distance
_geom_bond_site_symmetry_2
Y O1 2.1377(16) .
Y O2 2.1441(16) .
Y O3 2.3866(17) .
Y C3 2.424(3) .
Y N1 2.5739(19) .
Y N2 2.588(2) .
Si C3 1.821(3) .
Si C42 1.860(3) .
Si C41 1.876(4) .
Si C40 1.885(4) .
N1 C4 1.478(3) .
N1 C1 1.498(3) .
N1 C2 1.501(3) .
N2 C7 1.473(3) .
N2 C6 1.476(3) .
N2 C5 1.488(3) .
O1 C13 1.340(3) .
O2 C27 1.340(3) .
O3 C39 1.439(3) .
O3 C36 1.439(3) .
C1 C8 1.508(3) .
C1 H1A 0.9700 .
C1 H1B 0.9700 .
C2 C22 1.506(3) .
C2 H2A 0.9700 .
C2 H2B 0.9700 .
C3 H3A 0.9700 .
C3 H3B 0.9700 .
C4 C5 1.511(4) .
C4 H4A 0.9700 .
C4 H4B 0.9700 .
C5 H5A 0.9700 .
C5 H5B 0.9700 .
C6 H6A 0.9600 .
C6 H6B 0.9600 .
C6 H6C 0.9600 .
C7 H7A 0.9600 .
C7 H7B 0.9600 .
C7 H7C 0.9600 .
C8 C9 1.395(3) .
C8 C13 1.406(3) .
C9 C10 1.382(3) .
C9 H9 0.9300 .
C10 C11 1.395(3) .
C10 C14 1.546(3) .
C11 C12 1.395(3) .
C11 H11 0.9300 .
C12 C13 1.420(3) .
C12 C18 1.540(3) .
C14 C16 1.522(4) .
C14 C15 1.528(4) .
C14 C17 1.539(4) .
C15 H15A 0.9600 .
C15 H15B 0.9600 .
C15 H15C 0.9600 .
C16 H16A 0.9600 .
C16 H16B 0.9600 .
C16 H16C 0.9600 .
C17 H17A 0.9600 .
C17 H17B 0.9600 .
C17 H17C 0.9600 .
C18 C19 1.532(3) .
C18 C20 1.537(4) .
C18 C21 1.538(4) .
C19 H19A 0.9600 .
C19 H19B 0.9600 .
C19 H19C 0.9600 .
C20 H20A 0.9600 .
C20 H20B 0.9600 .
C20 H20C 0.9600 .
C21 H21A 0.9600 .
C21 H21B 0.9600 .
C21 H21C 0.9600 .
C22 C23 1.392(3) .
C22 C27 1.408(3) .
C23 C24 1.391(3) .
C23 H23 0.9300 .
C24 C25 1.400(3) .
C24 C28 1.535(3) .
C25 C26 1.393(3) .
C25 H25 0.9300 .
C26 C27 1.415(3) .
C26 C32 1.542(3) .
C28 C310 1.447(10) .
C28 C29 1.493(5) .
C28 C30 1.538(5) .
C28 C290 1.559(8) .
C28 C31 1.567(5) .
C28 C300 1.568(10) .
C29 H29A 0.9600 .
C29 H29B 0.9600 .
C29 H29C 0.9600 .
C30 H30A 0.9600 .
C30 H30B 0.9600 .
C30 H30C 0.9600 .
C31 H31A 0.9600 .
C31 H31B 0.9600 .
C31 H31C 0.9600 .
C32 C33 1.535(4) .
C32 C35 1.538(4) .
C32 C34 1.538(4) .
C33 H33A 0.9600 .
C33 H33B 0.9600 .
C33 H33C 0.9600 .
C34 H34A 0.9600 .
C34 H34B 0.9600 .
C34 H34C 0.9600 .
C35 H35A 0.9600 .
C35 H35B 0.9600 .
C35 H35C 0.9600 .
C36 C37 1.477(5) .
C36 H36A 0.9700 .
C36 H36B 0.9700 .
C37 C38 1.449(5) .
C37 H37A 0.9700 .
C37 H37B 0.9700 .
C38 C39 1.391(5) .
C38 H38A 0.9700 .
C38 H38B 0.9700 .
C39 H39A 0.9700 .
C39 H39B 0.9700 .
C40 H40A 0.9600 .
C40 H40B 0.9600 .
C40 H40C 0.9600 .
C42 H42A 0.9600 .
C42 H42B 0.9600 .
C42 H42C 0.9600 .
C50 C51 1.506(11) .
C50 H50A 0.9600 .
C50 H50B 0.9600 .
C50 H50C 0.9600 .
C51 C52 1.460(12) .
C51 H51A 0.9700 .
C51 H51B 0.9700 .
C52 C52 1.558(16) 2_565
C52 H52A 0.9700 .
C52 H52B 0.9700 .
C290 H29D 0.9600 .
C290 H29E 0.9600 .
C290 H29F 0.9600 .
C300 H30D 0.9600 .
C300 H30E 0.9600 .
C300 H30F 0.9600 .
C310 H31D 0.9600 .
C310 H31E 0.9600 .
C310 H31F 0.9600 .
C41 H41A 0.9600 .
C41 H41B 0.9600 .
C41 H41C 0.9600 .
